data_1554851
loop_
_publ_author_name
'Devillard, Marc'
'Regnier, Vianney'
'Pecaut, Jacques'
'Martin, David'

_publ_section_title
;
 Stable dicationic dioxoliums and fate of their dioxolyl radicals
;
_journal_issue 18
_journal_name_full 'Organic Chemistry Frontiers'
_journal_page_first 3184
_journal_paper_doi 10.1039/C9QO00298G
_journal_volume 6
_journal_year 2019
_chemical_formula_moiety 'C26 H41 Cl2 N2 O2, F6 P'
_chemical_formula_sum 'C26 H41 Cl2 F6 N2 O2 P'
_chemical_formula_weight 629.48
_space_group_crystal_system monoclinic
_space_group_IT_number 14
_space_group_name_Hall '-P 2ybc'
_space_group_name_H-M_alt 'P 1 21/c 1'
_atom_sites_solution_hydrogens mixed
_audit_creation_date 2018-02-23
_audit_creation_method
;
Olex2 1.2
(compiled 2015.09.30 svn.r3233 for OlexSys, GUI svn.r5103)
;
_audit_update_record
;
2019-02-21 deposited with the CCDC.	2019-03-18 downloaded from the CCDC.
;
_cell_angle_alpha 90
_cell_angle_beta 101.706(4)
_cell_angle_gamma 90
_cell_formula_units_Z 4
_cell_length_a 18.6093(7)
_cell_length_b 10.7780(3)
_cell_length_c 15.4265(6)
_cell_measurement_reflns_used 2339
_cell_measurement_temperature 149(3)
_cell_measurement_theta_max 29.1650
_cell_measurement_theta_min 2.2430
_cell_volume 3029.76(19)
_computing_cell_refinement 'CrysAlisPro 1.171.38.41r (Rigaku OD, 2015)'
_computing_data_collection 'CrysAlisPro 1.171.38.41r (Rigaku OD, 2015)'
_computing_data_reduction 'CrysAlisPro 1.171.38.41r (Rigaku OD, 2015)'
_computing_molecular_graphics 'Olex2 (Dolomanov et al., 2009)'
_computing_publication_material 'Olex2 (Dolomanov et al., 2009)'
_computing_structure_refinement 'ShelXL (Sheldrick, 2015)'
_computing_structure_solution 'ShelXT (Sheldrick, 2015)'
_diffrn_ambient_environment N~2~
_diffrn_ambient_temperature 149(3)
_diffrn_detector 'CCD plate'
_diffrn_detector_area_resol_mean 15.9653
_diffrn_detector_type Sapphire3
_diffrn_measured_fraction_theta_full 1.000
_diffrn_measured_fraction_theta_max 0.999
_diffrn_measurement_details
;
List of Runs (angles in degrees, time in seconds):

  # Type    Start    End  Width  t~exp~   \w     \q     \k     \f   Frames
#--------------------------------------------------------------------------
  1  \w     35.00 101.00   1.00   30.00    --   25.56 178.00-150.00   66
  2  \w      0.00  98.00   1.00   30.00    --   25.56  37.00   0.00   98
  3  \w    -19.00  77.00   1.00   30.00    --   25.56  19.00 -60.00   96
;
_diffrn_measurement_device 'four-circle diffractometer'
_diffrn_measurement_device_type 'Xcalibur, Sapphire3'
_diffrn_measurement_method '\w scans'
_diffrn_orient_matrix_type 'CrysAlisPro convention (1999,Acta A55,543-557)'
_diffrn_orient_matrix_UB_11 0.0382535000
_diffrn_orient_matrix_UB_12 -0.0044532000
_diffrn_orient_matrix_UB_13 0.0173113000
_diffrn_orient_matrix_UB_21 0.0059906000
_diffrn_orient_matrix_UB_22 0.0539216000
_diffrn_orient_matrix_UB_23 -0.0239393000
_diffrn_orient_matrix_UB_31 -0.0040786000
_diffrn_orient_matrix_UB_32 0.0374834000
_diffrn_orient_matrix_UB_33 0.0364689000
_diffrn_radiation_monochromator graphite
_diffrn_radiation_probe x-ray
_diffrn_radiation_type MoK\a
_diffrn_radiation_wavelength 0.71073
_diffrn_reflns_av_R_equivalents 0.0438
_diffrn_reflns_av_unetI/netI 0.0719
_diffrn_reflns_Laue_measured_fraction_full 1.000
_diffrn_reflns_Laue_measured_fraction_max 0.999
_diffrn_reflns_limit_h_max 24
_diffrn_reflns_limit_h_min -23
_diffrn_reflns_limit_k_max 14
_diffrn_reflns_limit_k_min -9
_diffrn_reflns_limit_l_max 11
_diffrn_reflns_limit_l_min -20
_diffrn_reflns_number 16439
_diffrn_reflns_point_group_measured_fraction_full 1.000
_diffrn_reflns_point_group_measured_fraction_max 0.999
_diffrn_reflns_theta_full 26.000
_diffrn_reflns_theta_max 28.281
_diffrn_reflns_theta_min 2.195
_diffrn_source 'fine-focus sealed X-ray tube'
_diffrn_source_type 'Enhance (Mo) X-ray Source'
_exptl_absorpt_coefficient_mu 0.331
_exptl_absorpt_correction_T_max 0.998
_exptl_absorpt_correction_T_min 0.982
_exptl_absorpt_correction_type analytical
_exptl_absorpt_process_details
;
CrysAlisPro 1.171.38.41r (Rigaku Oxford Diffraction, 2015)
Analytical numeric absorption correction using a multifaceted crystal
			model based on expressions derived by R.C. Clark & J.S. Reid.
(Clark, R. C. & Reid, J. S. (1995). Acta Cryst. A51, 887-897)
Empirical absorption correction using spherical harmonics,
 implemented in SCALE3 ABSPACK scaling algorithm.
;
_exptl_crystal_colour 'translucent intense yellow'
_exptl_crystal_density_diffrn 1.380
_exptl_crystal_description plate
_exptl_crystal_F_000 1320
_exptl_crystal_size_max 0.437
_exptl_crystal_size_mid 0.284
_exptl_crystal_size_min 0.03
_refine_diff_density_max 0.292
_refine_diff_density_min -0.394
_refine_diff_density_rms 0.061
_refine_ls_extinction_method none
_refine_ls_goodness_of_fit_ref 1.010
_refine_ls_hydrogen_treatment mixed
_refine_ls_matrix_type full
_refine_ls_number_parameters 516
_refine_ls_number_reflns 7522
_refine_ls_number_restraints 6
_refine_ls_restrained_S_all 1.010
_refine_ls_R_factor_all 0.0973
_refine_ls_R_factor_gt 0.0544
_refine_ls_shift/su_max 0.000
_refine_ls_shift/su_mean 0.000
_refine_ls_structure_factor_coef Fsqd
_refine_ls_weighting_details 'w=1/[\s^2^(Fo^2^)+(0.0440P)^2^+0.6768P] where P=(Fo^2^+2Fc^2^)/3'
_refine_ls_weighting_scheme calc
_refine_ls_wR_factor_gt 0.1016
_refine_ls_wR_factor_ref 0.1170
_reflns_Friedel_coverage 0.000
_reflns_number_gt 4943
_reflns_number_total 7522
_reflns_threshold_expression 'I > 2\s(I)'
_cod_data_source_file c9qo00298g2.cif
_cod_data_source_block 3d_CCDC1
_cod_database_code 1554851
_chemical_oxdiff_formula 'Cl2 O2 N2 C40 H60'
_shelx_space_group_comment
;
The symmetry employed for this shelxl refinement is uniquely defined
by the following loop, which should always be used as a source of
symmetry information in preference to the above space-group names.
They are only intended as comments.
;
_reflns_odcompleteness_completeness 99.62
_reflns_odcompleteness_iscentric 1
_reflns_odcompleteness_theta 30.44
_olex2_refinement_description
;
1. Fixed Uiso
 At 1.5 times of:
  All C(H,H,H) groups
2. Uiso/Uaniso restraints and constraints
C15B \\sim C15: within 1.7A with sigma of 0.01 and sigma for terminal atoms of
0.02
3. Others
 Sof(C15B)=Sof(H15D)=Sof(H15E)=Sof(H15F)=1-FVAR(1)
 Sof(C15)=Sof(H15A)=Sof(H15B)=Sof(H15C)=FVAR(1)
4.a Idealised Me refined as rotating group:
 C15(H15A,H15B,H15C), C15B(H15D,H15E,H15F)
;
_shelx_shelxl_version_number 2016/6
_olex2_date_sample_data_collection 2018-02-23
_olex2_submission_special_instructions 'No special instructions were received'
_oxdiff_exptl_absorpt_empirical_details
;
Empirical correction (ABSPACK) includes:
- Absorption correction using spherical harmonics
- Frame scaling
;
_oxdiff_exptl_absorpt_empirical_full_max 1.025
_oxdiff_exptl_absorpt_empirical_full_min 0.975

loop_
_space_group_symop_operation_xyz
'x, y, z'
'-x, y+1/2, -z+1/2'
'-x, -y, -z'
'x, -y-1/2, z-1/2'

loop_
_atom_site_label
_atom_site_type_symbol
_atom_site_fract_x
_atom_site_fract_y
_atom_site_fract_z
_atom_site_U_iso_or_equiv
_atom_site_adp_type
_atom_site_occupancy
_atom_site_site_symmetry_order
_atom_site_calc_flag
_atom_site_refinement_flags_posn
_atom_site_refinement_flags_adp
_atom_site_refinement_flags_occupancy
_atom_site_disorder_assembly
_atom_site_disorder_group
Cl1 Cl 0.34186(4) 0.05785(6) 0.56468(4) 0.03404(17) Uani 1 1 d . . . . .
Cl2 Cl 0.35046(3) 0.36555(5) 0.83691(4) 0.02511(14) Uani 1 1 d . . . . .
O1 O 0.29397(8) 0.27957(13) 0.64300(10) 0.0179(3) Uani 1 1 d . . . . .
O2 O 0.19792(9) 0.28625(15) 0.71193(10) 0.0249(4) Uani 1 1 d . . . . .
N1 N 0.42374(11) 0.03531(17) 0.72095(13) 0.0241(4) Uani 1 1 d . . . . .
N2 N 0.32738(10) 0.12974(17) 0.85499(12) 0.0201(4) Uani 1 1 d . . . . .
C1 C 0.22393(12) 0.3145(2) 0.64966(15) 0.0190(5) Uani 1 1 d . . . . .
C2 C 0.18656(12) 0.3885(2) 0.57029(14) 0.0194(5) Uani 1 1 d . . . . .
C3 C 0.14155(12) 0.3241(2) 0.49917(15) 0.0231(5) Uani 1 1 d . . . . .
C4 C 0.10706(14) 0.3945(3) 0.42679(16) 0.0294(6) Uani 1 1 d . . . . .
H4 H 0.0776(12) 0.350(2) 0.3780(15) 0.017(6) Uiso 1 1 d . . . . .
C5 C 0.11170(13) 0.5221(3) 0.42244(16) 0.0289(6) Uani 1 1 d . . . . .
C6 C 0.15523(13) 0.5817(2) 0.49380(17) 0.0272(6) Uani 1 1 d . . . . .
H6 H 0.1587(12) 0.669(2) 0.4916(14) 0.014(6) Uiso 1 1 d . . . . .
C7 C 0.19379(12) 0.5201(2) 0.56835(15) 0.0217(5) Uani 1 1 d . . . . .
C8 C 0.12566(14) 0.1823(2) 0.48947(16) 0.0299(6) Uani 1 1 d . . . . .
C9 C 0.04197(19) 0.1629(4) 0.4605(3) 0.0526(9) Uani 1 1 d . . . . .
H9A H 0.0190(19) 0.190(3) 0.505(2) 0.064(11) Uiso 1 1 d . . . . .
H9B H 0.018(2) 0.206(3) 0.410(2) 0.070(12) Uiso 1 1 d . . . . .
H9C H 0.0335(19) 0.073(3) 0.456(2) 0.070(11) Uiso 1 1 d . . . . .
C10 C 0.14838(19) 0.1019(3) 0.5716(2) 0.0377(7) Uani 1 1 d . . . . .
H10A H 0.2000(15) 0.101(2) 0.5943(17) 0.029(7) Uiso 1 1 d . . . . .
H10B H 0.1324(15) 0.017(3) 0.5552(18) 0.042(8) Uiso 1 1 d . . . . .
H10C H 0.1228(15) 0.130(2) 0.6181(19) 0.043(8) Uiso 1 1 d . . . . .
C11 C 0.1625(2) 0.1329(3) 0.4162(2) 0.0419(7) Uani 1 1 d . . . . .
H11A H 0.1521(17) 0.047(3) 0.409(2) 0.058(10) Uiso 1 1 d . . . . .
H11B H 0.2151(16) 0.137(2) 0.4325(18) 0.036(8) Uiso 1 1 d . . . . .
H11C H 0.1470(14) 0.177(2) 0.3608(18) 0.030(7) Uiso 1 1 d . . . . .
C12 C 0.06723(14) 0.5913(3) 0.34213(18) 0.0388(7) Uani 1 1 d . . . . .
C13 C -0.01456(18) 0.5694(4) 0.3396(3) 0.0554(10) Uani 1 1 d . . . . .
H13A H -0.0411(19) 0.618(3) 0.298(2) 0.066(11) Uiso 1 1 d . . . . .
H13B H -0.027(2) 0.479(3) 0.330(2) 0.082(13) Uiso 1 1 d . . . . .
H13C H -0.0274(19) 0.601(3) 0.396(2) 0.068(11) Uiso 1 1 d . . . . .
C14 C 0.0815(2) 0.7304(4) 0.3468(3) 0.0633(11) Uani 1 1 d . . . . .
H14A H 0.054(2) 0.768(3) 0.298(2) 0.074(12) Uiso 1 1 d . . . . .
H14B H 0.0696(17) 0.777(3) 0.404(2) 0.055(10) Uiso 1 1 d . . . . .
H14C H 0.134(2) 0.754(3) 0.352(2) 0.075(12) Uiso 1 1 d . . . . .
C15 C 0.0827(10) 0.5269(18) 0.2545(10) 0.044(3) Uani 0.61(5) 1 d . U P A 1
H15A H 0.133703 0.535532 0.252527 0.065 Uiso 0.61(5) 1 calc GR . P A 1
H15B H 0.053367 0.566042 0.203408 0.065 Uiso 0.61(5) 1 calc GR . P A 1
H15C H 0.070348 0.440456 0.254743 0.065 Uiso 0.61(5) 1 calc GR . P A 1
C16 C 0.24083(13) 0.5994(2) 0.64273(16) 0.0240(5) Uani 1 1 d . . . . .
C17 C 0.32277(14) 0.5724(2) 0.65020(19) 0.0262(5) Uani 1 1 d . . . . .
H17A H 0.3489(13) 0.620(2) 0.6964(17) 0.024(7) Uiso 1 1 d . . . . .
H17B H 0.3396(14) 0.597(2) 0.6008(19) 0.034(7) Uiso 1 1 d . . . . .
H17C H 0.3370(13) 0.489(2) 0.6594(16) 0.024(6) Uiso 1 1 d . . . . .
C18 C 0.21653(16) 0.5801(3) 0.73102(19) 0.0320(6) Uani 1 1 d . . . . .
H18A H 0.2446(14) 0.631(2) 0.7731(17) 0.029(7) Uiso 1 1 d . . . . .
H18B H 0.2212(14) 0.496(3) 0.7507(17) 0.035(8) Uiso 1 1 d . . . . .
H18C H 0.1691(16) 0.606(2) 0.7261(17) 0.034(7) Uiso 1 1 d . . . . .
C19 C 0.23256(19) 0.7399(3) 0.6231(2) 0.0400(7) Uani 1 1 d . . . . .
H19A H 0.2474(15) 0.764(2) 0.5662(19) 0.036(8) Uiso 1 1 d . . . . .
H19B H 0.1837(18) 0.768(3) 0.6169(19) 0.047(9) Uiso 1 1 d . . . . .
H19C H 0.2653(16) 0.786(2) 0.6753(19) 0.045(8) Uiso 1 1 d . . . . .
C20 C 0.32999(12) 0.19409(19) 0.70631(15) 0.0188(5) Uani 1 1 d . . . . .
C21 C 0.36751(13) 0.0981(2) 0.67488(15) 0.0213(5) Uani 1 1 d . . . . .
C22 C 0.45016(19) -0.0812(3) 0.6883(2) 0.0369(7) Uani 1 1 d . . . . .
H22A H 0.4829(18) -0.064(3) 0.651(2) 0.059(10) Uiso 1 1 d . . . . .
H22B H 0.4101(18) -0.126(3) 0.654(2) 0.053(10) Uiso 1 1 d . . . . .
H22C H 0.4752(18) -0.122(3) 0.738(2) 0.062(11) Uiso 1 1 d . . . . .
C23 C 0.47165(15) 0.0866(3) 0.7997(2) 0.0315(6) Uani 1 1 d . . . . .
H23A H 0.4605(14) 0.055(2) 0.8558(18) 0.031(7) Uiso 1 1 d . . . . .
H23B H 0.4641(15) 0.176(3) 0.8034(18) 0.040(8) Uiso 1 1 d . . . . .
H23C H 0.5220(17) 0.068(2) 0.7953(19) 0.045(8) Uiso 1 1 d . . . . .
C24 C 0.33407(12) 0.21673(19) 0.79769(15) 0.0184(5) Uani 1 1 d . . . . .
C25 C 0.29578(16) 0.0088(2) 0.82535(19) 0.0269(6) Uani 1 1 d . . . . .
H25A H 0.2683(15) -0.020(2) 0.8663(18) 0.035(7) Uiso 1 1 d . . . . .
H25B H 0.2638(13) 0.018(2) 0.7690(16) 0.020(6) Uiso 1 1 d . . . . .
H25C H 0.3325(15) -0.048(2) 0.8191(17) 0.035(8) Uiso 1 1 d . . . . .
C26 C 0.34743(17) 0.1452(3) 0.95198(16) 0.0285(6) Uani 1 1 d . . . . .
H26A H 0.3825(15) 0.211(2) 0.9659(17) 0.030(7) Uiso 1 1 d . . . . .
H26B H 0.3695(14) 0.071(2) 0.9752(18) 0.035(8) Uiso 1 1 d . . . . .
H26C H 0.3019(18) 0.152(3) 0.971(2) 0.056(10) Uiso 1 1 d . . . . .
P1 P 0.56167(4) 0.23356(6) 0.56887(5) 0.03027(17) Uani 1 1 d . . . . .
F1 F 0.49040(11) 0.2460(2) 0.61081(12) 0.0667(6) Uani 1 1 d . . . . .
F2 F 0.63268(11) 0.2242(2) 0.52756(14) 0.0741(6) Uani 1 1 d . . . . .
F3 F 0.51051(10) 0.21302(16) 0.47435(11) 0.0558(5) Uani 1 1 d . . . . .
F4 F 0.55924(11) 0.37861(14) 0.55186(12) 0.0574(5) Uani 1 1 d . . . . .
F5 F 0.61210(10) 0.25649(16) 0.66470(11) 0.0541(5) Uani 1 1 d . . . . .
F6 F 0.56461(13) 0.09030(15) 0.58588(16) 0.0856(7) Uani 1 1 d . . . . .
C15B C 0.0954(19) 0.571(4) 0.2632(18) 0.063(6) Uani 0.39(5) 1 d . U P A 2
H15D H 0.143136 0.608314 0.269952 0.094 Uiso 0.39(5) 1 calc GR . P A 2
H15E H 0.062924 0.608080 0.213582 0.094 Uiso 0.39(5) 1 calc GR . P A 2
H15F H 0.099072 0.483679 0.253243 0.094 Uiso 0.39(5) 1 calc GR . P A 2

loop_
_atom_site_aniso_label
_atom_site_aniso_U_11
_atom_site_aniso_U_22
_atom_site_aniso_U_33
_atom_site_aniso_U_23
_atom_site_aniso_U_13
_atom_site_aniso_U_12
Cl1 0.0520(4) 0.0312(3) 0.0204(3) -0.0056(3) 0.0110(3) 0.0051(3)
Cl2 0.0326(3) 0.0219(3) 0.0191(3) -0.0029(2) 0.0013(2) -0.0003(2)
O1 0.0206(8) 0.0190(8) 0.0145(8) 0.0022(6) 0.0047(6) 0.0016(6)
O2 0.0231(9) 0.0364(9) 0.0168(8) 0.0011(7) 0.0074(7) 0.0012(7)
N1 0.0256(11) 0.0229(10) 0.0266(11) 0.0029(9) 0.0119(9) 0.0055(8)
N2 0.0200(10) 0.0242(10) 0.0171(10) 0.0036(8) 0.0058(8) 0.0020(8)
C1 0.0199(12) 0.0201(11) 0.0162(11) -0.0065(9) 0.0018(9) -0.0042(9)
C2 0.0149(11) 0.0299(12) 0.0144(11) 0.0012(10) 0.0056(9) -0.0001(9)
C3 0.0203(12) 0.0344(13) 0.0161(12) -0.0017(10) 0.0072(10) -0.0025(10)
C4 0.0214(13) 0.0487(16) 0.0165(12) -0.0015(12) 0.0001(10) -0.0045(11)
C5 0.0167(12) 0.0522(17) 0.0184(12) 0.0082(12) 0.0050(10) 0.0067(11)
C6 0.0242(13) 0.0333(14) 0.0255(13) 0.0077(11) 0.0086(11) 0.0061(11)
C7 0.0171(12) 0.0301(12) 0.0185(12) -0.0003(10) 0.0047(10) 0.0043(9)
C8 0.0314(14) 0.0387(14) 0.0192(12) -0.0045(11) 0.0039(11) -0.0125(11)
C9 0.0375(19) 0.069(3) 0.048(2) -0.006(2) 0.0000(17) -0.0265(17)
C10 0.050(2) 0.0347(16) 0.0287(15) -0.0058(13) 0.0092(15) -0.0188(14)
C11 0.063(2) 0.0403(17) 0.0248(15) -0.0062(14) 0.0145(15) -0.0103(16)
C12 0.0240(14) 0.067(2) 0.0239(14) 0.0146(14) 0.0021(11) 0.0161(13)
C13 0.0279(17) 0.082(3) 0.052(2) 0.011(2) -0.0015(16) 0.0188(17)
C14 0.049(2) 0.082(3) 0.054(2) 0.041(2) -0.0002(19) 0.010(2)
C15 0.046(5) 0.071(7) 0.012(3) 0.008(4) 0.002(3) 0.019(5)
C16 0.0239(13) 0.0234(12) 0.0243(13) -0.0037(10) 0.0038(10) 0.0017(9)
C17 0.0262(14) 0.0240(13) 0.0277(14) -0.0026(12) 0.0037(12) -0.0036(11)
C18 0.0308(16) 0.0382(16) 0.0277(15) -0.0108(13) 0.0075(12) 0.0025(13)
C19 0.0472(19) 0.0275(14) 0.0426(19) -0.0039(14) 0.0030(16) 0.0055(13)
C20 0.0202(11) 0.0190(11) 0.0171(11) 0.0022(9) 0.0037(9) -0.0008(9)
C21 0.0261(13) 0.0207(11) 0.0193(12) 0.0003(10) 0.0093(10) -0.0029(9)
C22 0.0464(19) 0.0282(15) 0.0406(18) 0.0005(14) 0.0199(16) 0.0150(14)
C23 0.0225(14) 0.0348(15) 0.0374(17) 0.0035(13) 0.0066(12) 0.0040(11)
C24 0.0156(11) 0.0205(11) 0.0188(11) -0.0019(10) 0.0025(9) 0.0022(9)
C25 0.0284(14) 0.0268(13) 0.0258(14) 0.0042(11) 0.0062(12) -0.0065(11)
C26 0.0360(16) 0.0347(15) 0.0149(12) 0.0028(12) 0.0051(11) 0.0026(13)
P1 0.0389(4) 0.0232(3) 0.0277(4) 0.0000(3) 0.0045(3) -0.0014(3)
F1 0.0511(12) 0.1072(16) 0.0461(11) -0.0050(11) 0.0199(10) -0.0126(11)
F2 0.0507(12) 0.1028(16) 0.0750(15) -0.0048(12) 0.0276(12) 0.0104(11)
F3 0.0609(12) 0.0653(12) 0.0350(10) -0.0205(9) -0.0048(9) 0.0038(9)
F4 0.0808(14) 0.0262(8) 0.0575(12) 0.0069(8) -0.0042(10) -0.0008(8)
F5 0.0608(12) 0.0555(11) 0.0375(10) 0.0066(8) -0.0104(9) -0.0065(9)
F6 0.1104(18) 0.0254(9) 0.1067(19) 0.0118(10) -0.0118(15) -0.0068(10)
C15B 0.057(11) 0.096(15) 0.031(8) 0.015(10) -0.002(7) 0.042(10)

loop_
_atom_type_symbol
_atom_type_description
_atom_type_scat_dispersion_real
_atom_type_scat_dispersion_imag
_atom_type_scat_source
C C 0.0033 0.0016 'International Tables Vol C Tables 4.2.6.8 and 6.1.1.4'
H H 0.0000 0.0000 'International Tables Vol C Tables 4.2.6.8 and 6.1.1.4'
Cl Cl 0.1484 0.1585 'International Tables Vol C Tables 4.2.6.8 and 6.1.1.4'
F F 0.0171 0.0103 'International Tables Vol C Tables 4.2.6.8 and 6.1.1.4'
N N 0.0061 0.0033 'International Tables Vol C Tables 4.2.6.8 and 6.1.1.4'
O O 0.0106 0.0060 'International Tables Vol C Tables 4.2.6.8 and 6.1.1.4'
P P 0.1023 0.0942 'International Tables Vol C Tables 4.2.6.8 and 6.1.1.4'

loop_
_exptl_crystal_face_index_h
_exptl_crystal_face_index_k
_exptl_crystal_face_index_l
_exptl_crystal_face_perp_dist
1 0 0 0.0148
0 0 -1 0.2639
-1 2 2 0.1574
-1 0 2 0.1744
1 -2 -1 0.1319
0 1 -1 0.1393
0 -1 1 0.1393
-1 0 0 0.0148

loop_
_geom_angle_atom_site_label_1
_geom_angle_atom_site_label_2
_geom_angle_atom_site_label_3
_geom_angle
C1 O1 C20 116.75(16)
C21 N1 C22 122.3(2)
C21 N1 C23 122.3(2)
C23 N1 C22 114.6(2)
C24 N2 C25 120.8(2)
C24 N2 C26 124.3(2)
C25 N2 C26 114.8(2)
O1 C1 C2 111.76(18)
O2 C1 O1 122.1(2)
O2 C1 C2 126.2(2)
C3 C2 C1 118.1(2)
C3 C2 C7 120.9(2)
C7 C2 C1 120.90(19)
C2 C3 C8 128.7(2)
C4 C3 C2 117.2(2)
C4 C3 C8 114.2(2)
C3 C4 H4 117.1(13)
C5 C4 C3 123.9(2)
C5 C4 H4 119.0(13)
C4 C5 C6 117.1(2)
C4 C5 C12 119.6(2)
C6 C5 C12 123.2(3)
C5 C6 H6 117.9(13)
C5 C6 C7 123.7(2)
C7 C6 H6 118.4(14)
C2 C7 C16 125.0(2)
C6 C7 C2 117.1(2)
C6 C7 C16 117.9(2)
C9 C8 C3 108.7(2)
C10 C8 C3 117.6(2)
C10 C8 C9 104.9(3)
C10 C8 C11 109.0(2)
C11 C8 C3 107.9(2)
C11 C8 C9 108.4(3)
C8 C9 H9A 109(2)
C8 C9 H9B 117(2)
C8 C9 H9C 107(2)
H9A C9 H9B 104(3)
H9A C9 H9C 105(3)
H9B C9 H9C 113(3)
C8 C10 H10A 113.7(16)
C8 C10 H10B 107.5(16)
C8 C10 H10C 109.8(16)
H10A C10 H10B 108(2)
H10A C10 H10C 110(2)
H10B C10 H10C 108(2)
C8 C11 H11A 108.4(19)
C8 C11 H11B 111.9(17)
C8 C11 H11C 112.3(15)
H11A C11 H11B 105(2)
H11A C11 H11C 111(2)
H11B C11 H11C 108(2)
C5 C12 C15 108.1(6)
C13 C12 C5 108.3(2)
C13 C12 C15 105.1(7)
C14 C12 C5 112.3(3)
C14 C12 C13 108.4(3)
C14 C12 C15 114.1(7)
C15B C12 C5 112.4(11)
C15B C12 C13 119.1(16)
C15B C12 C14 95.6(19)
C12 C13 H13A 109(2)
C12 C13 H13B 111(2)
C12 C13 H13C 110(2)
H13A C13 H13B 113(3)
H13A C13 H13C 103(3)
H13B C13 H13C 111(3)
C12 C14 H14A 110(2)
C12 C14 H14B 115.7(17)
C12 C14 H14C 115(2)
H14A C14 H14B 107(3)
H14A C14 H14C 109(3)
H14B C14 H14C 100(3)
C12 C15 H15A 109.5
C12 C15 H15B 109.5
C12 C15 H15C 109.5
H15A C15 H15B 109.5
H15A C15 H15C 109.5
H15B C15 H15C 109.5
C17 C16 C7 110.78(19)
C17 C16 C18 112.1(2)
C17 C16 C19 105.0(2)
C18 C16 C7 111.0(2)
C18 C16 C19 105.7(2)
C19 C16 C7 112.1(2)
C16 C17 H17A 108.2(15)
C16 C17 H17B 112.5(17)
C16 C17 H17C 115.9(15)
H17A C17 H17B 105(2)
H17A C17 H17C 109(2)
H17B C17 H17C 106(2)
C16 C18 H18A 108.4(16)
C16 C18 H18B 112.8(16)
C16 C18 H18C 109.7(17)
H18A C18 H18B 110(2)
H18A C18 H18C 106(2)
H18B C18 H18C 110(2)
C16 C19 H19A 113.2(15)
C16 C19 H19B 112.6(18)
C16 C19 H19C 107.4(15)
H19A C19 H19B 105(2)
H19A C19 H19C 109(2)
H19B C19 H19C 109(2)
O1 C20 C24 119.91(18)
C21 C20 O1 116.55(19)
C21 C20 C24 123.1(2)
N1 C21 Cl1 115.51(17)
N1 C21 C20 126.2(2)
C20 C21 Cl1 118.22(18)
N1 C22 H22A 110.1(19)
N1 C22 H22B 110.1(19)
N1 C22 H22C 106(2)
H22A C22 H22B 107(3)
H22A C22 H22C 109(3)
H22B C22 H22C 115(3)
N1 C23 H23A 113.3(15)
N1 C23 H23B 110.5(16)
N1 C23 H23C 107.2(17)
H23A C23 H23B 103(2)
H23A C23 H23C 112(2)
H23B C23 H23C 111(2)
N2 C24 Cl2 117.64(17)
N2 C24 C20 123.6(2)
C20 C24 Cl2 118.71(16)
N2 C25 H25A 109.1(16)
N2 C25 H25B 108.9(14)
N2 C25 H25C 111.2(16)
H25A C25 H25B 109(2)
H25A C25 H25C 111(2)
H25B C25 H25C 108(2)
N2 C26 H26A 109.3(16)
N2 C26 H26B 107.1(17)
N2 C26 H26C 105.1(19)
H26A C26 H26B 108(2)
H26A C26 H26C 119(2)
H26B C26 H26C 107(2)
F1 P1 F5 89.56(10)
F2 P1 F1 178.81(12)
F2 P1 F3 90.88(11)
F2 P1 F4 89.68(11)
F2 P1 F5 90.05(11)
F3 P1 F1 89.50(10)
F3 P1 F5 178.78(11)
F4 P1 F1 89.19(11)
F4 P1 F3 89.65(10)
F4 P1 F5 89.56(9)
F6 P1 F1 91.08(13)
F6 P1 F2 90.05(13)
F6 P1 F3 90.60(11)
F6 P1 F4 179.63(13)
F6 P1 F5 90.20(11)
C12 C15B H15D 109.5
C12 C15B H15E 109.5
C12 C15B H15F 109.5
H15D C15B H15E 109.5
H15D C15B H15F 109.5
H15E C15B H15F 109.5

loop_
_geom_bond_atom_site_label_1
_geom_bond_atom_site_label_2
_geom_bond_distance
Cl1 C21 1.725(2)
Cl2 C24 1.720(2)
O1 C1 1.380(3)
O1 C20 1.409(3)
O2 C1 1.199(3)
N1 C21 1.325(3)
N1 C22 1.473(3)
N1 C23 1.462(3)
N2 C24 1.312(3)
N2 C25 1.464(3)
N2 C26 1.476(3)
C1 C2 1.508(3)
C2 C3 1.419(3)
C2 C7 1.426(3)
C3 C4 1.394(3)
C3 C8 1.558(3)
C4 H4 0.96(2)
C4 C5 1.380(4)
C5 C6 1.385(4)
C5 C12 1.537(3)
C6 H6 0.95(2)
C6 C7 1.394(3)
C7 C16 1.551(3)
C8 C9 1.545(4)
C8 C10 1.522(4)
C8 C11 1.533(4)
C9 H9A 0.93(4)
C9 H9B 0.94(4)
C9 H9C 0.99(3)
C10 H10A 0.95(3)
C10 H10B 0.98(3)
C10 H10C 0.99(3)
C11 H11A 0.94(3)
C11 H11B 0.96(3)
C11 H11C 0.97(3)
C12 C13 1.533(4)
C12 C14 1.521(5)
C12 C15 1.598(17)
C12 C15B 1.44(3)
C13 H13A 0.90(3)
C13 H13B 1.00(4)
C13 H13C 1.00(4)
C14 H14A 0.92(4)
C14 H14B 1.07(3)
C14 H14C 1.00(4)
C15 H15A 0.9600
C15 H15B 0.9600
C15 H15C 0.9600
C16 C17 1.533(3)
C16 C18 1.534(4)
C16 C19 1.547(4)
C17 H17A 0.93(3)
C17 H17B 0.92(3)
C17 H17C 0.94(2)
C18 H18A 0.93(3)
C18 H18B 0.95(3)
C18 H18C 0.92(3)
C19 H19A 1.01(3)
C19 H19B 0.94(3)
C19 H19C 1.03(3)
C20 C21 1.390(3)
C20 C24 1.417(3)
C22 H22A 0.93(3)
C22 H22B 0.95(3)
C22 H22C 0.92(3)
C23 H23A 0.99(3)
C23 H23B 0.97(3)
C23 H23C 0.97(3)
C25 H25A 0.94(3)
C25 H25B 0.95(2)
C25 H25C 0.94(3)
C26 H26A 0.96(3)
C26 H26B 0.93(3)
C26 H26C 0.95(3)
P1 F1 1.595(2)
P1 F2 1.583(2)
P1 F3 1.5869(17)
P1 F4 1.5843(16)
P1 F5 1.6013(18)
P1 F6 1.5653(18)
C15B H15D 0.9600
C15B H15E 0.9600
C15B H15F 0.9600

loop_
_geom_hbond_atom_site_label_D
_geom_hbond_atom_site_label_H
_geom_hbond_atom_site_label_A
_geom_hbond_distance_DH
_geom_hbond_distance_HA
_geom_hbond_distance_DA
_geom_hbond_angle_DHA
_geom_hbond_site_symmetry_A
C10 H10A Cl1 0.95(3) 2.81(3) 3.654(4) 148(2) .
C22 H22A F6 0.93(3) 2.59(3) 3.437(4) 151(2) .
C26 H26A F3 0.96(3) 2.50(3) 3.353(4) 149(2) 4_566

loop_
_geom_torsion_atom_site_label_1
_geom_torsion_atom_site_label_2
_geom_torsion_atom_site_label_3
_geom_torsion_atom_site_label_4
_geom_torsion
O1 C1 C2 C3 93.7(2)
O1 C1 C2 C7 -88.9(2)
O1 C20 C21 Cl1 -22.6(3)
O1 C20 C21 N1 155.0(2)
O1 C20 C24 Cl2 -40.3(3)
O1 C20 C24 N2 141.0(2)
O2 C1 C2 C3 -85.7(3)
O2 C1 C2 C7 91.8(3)
C1 O1 C20 C21 136.2(2)
C1 O1 C20 C24 -51.2(3)
C1 C2 C3 C4 179.5(2)
C1 C2 C3 C8 -1.5(3)
C1 C2 C7 C6 -177.7(2)
C1 C2 C7 C16 2.1(3)
C2 C3 C4 C5 -3.0(4)
C2 C3 C8 C9 131.6(3)
C2 C3 C8 C10 12.7(4)
C2 C3 C8 C11 -111.0(3)
C2 C7 C16 C17 67.2(3)
C2 C7 C16 C18 -58.0(3)
C2 C7 C16 C19 -176.0(2)
C3 C2 C7 C6 -0.3(3)
C3 C2 C7 C16 179.4(2)
C3 C4 C5 C6 2.0(4)
C3 C4 C5 C12 -175.8(2)
C4 C3 C8 C9 -49.4(3)
C4 C3 C8 C10 -168.3(2)
C4 C3 C8 C11 68.0(3)
C4 C5 C6 C7 0.0(4)
C4 C5 C12 C13 62.6(3)
C4 C5 C12 C14 -177.6(3)
C4 C5 C12 C15 -50.8(8)
C4 C5 C12 C15B -71(2)
C5 C6 C7 C2 -0.7(3)
C5 C6 C7 C16 179.5(2)
C6 C5 C12 C13 -115.1(3)
C6 C5 C12 C14 4.7(4)
C6 C5 C12 C15 131.5(8)
C6 C5 C12 C15B 111(2)
C6 C7 C16 C17 -113.1(2)
C6 C7 C16 C18 121.7(2)
C6 C7 C16 C19 3.8(3)
C7 C2 C3 C4 2.1(3)
C7 C2 C3 C8 -179.0(2)
C8 C3 C4 C5 177.9(2)
C12 C5 C6 C7 177.7(2)
C20 O1 C1 O2 8.9(3)
C20 O1 C1 C2 -170.44(17)
C21 C20 C24 Cl2 131.8(2)
C21 C20 C24 N2 -46.9(3)
C22 N1 C21 Cl1 -15.4(3)
C22 N1 C21 C20 166.9(2)
C23 N1 C21 Cl1 153.72(19)
C23 N1 C21 C20 -24.0(4)
C24 C20 C21 Cl1 165.08(18)
C24 C20 C21 N1 -17.3(4)
C25 N2 C24 Cl2 164.67(18)
C25 N2 C24 C20 -16.6(3)
C26 N2 C24 Cl2 -12.9(3)
C26 N2 C24 C20 165.8(2)

loop_
_exptl_oxdiff_crystal_face_indexfrac_h
_exptl_oxdiff_crystal_face_indexfrac_k
_exptl_oxdiff_crystal_face_indexfrac_l
_exptl_oxdiff_crystal_face_x
_exptl_oxdiff_crystal_face_y
_exptl_oxdiff_crystal_face_z
1.0003 -0.0009 -0.0007 0.0383 0.0060 -0.0041
-0.0011 -0.0003 -1.0002 -0.0174 0.0239 -0.0365
-0.9943 2.0005 1.9992 -0.0123 0.0541 0.1519
-0.9982 0.0015 2.0011 -0.0035 -0.0538 0.0771
0.9953 -2.0002 -0.9989 0.0297 -0.0780 -0.1155
0.0009 0.9992 -1.0012 -0.0217 0.0779 0.0009
-0.0009 -0.9992 1.0012 0.0217 -0.0779 -0.0009
-1.0003 0.0009 0.0007 -0.0383 -0.0060 0.0041
